data_7720740
loop_
_publ_author_name
'Amer, Aya S. I.'
'Alazaly, Ahmed'
'El-Jemni, Mahmoud A'
'Hassan, Hamdy H.'
'Abdel-Samad, Hesham S'
'Abdel-Shafi, Ayman A'

_publ_section_title
;
 The role of exciplex charge-transfer character and reorganization energy
 in steering oxygen-quenching pathways of chromium(III) excited states.
;
_journal_issue 16
_journal_name_full 'Dalton transactions (Cambridge, England : 2003)'
_journal_page_first 6373
_journal_page_last 6389
_journal_paper_doi 10.1039/d6dt00398b
_journal_volume 55
_journal_year 2026
_chemical_formula_moiety 'C38 H40 Cr N6, 3(C F3 O3 S)'
_chemical_formula_sum 'C41 H40 Cr F9 N6 O9 S3'
_chemical_formula_weight 1079.97
_chemical_name_systematic 'chrmium (III) bipyridines'
_space_group_crystal_system monoclinic
_space_group_IT_number 14
_space_group_name_Hall '-P 2ybc'
_space_group_name_H-M_alt 'P 1 21/c 1'
_atom_sites_solution_hydrogens geom
_atom_sites_solution_primary dual
_audit_creation_date 2021-04-08
_audit_creation_method
;
Olex2 1.3-ac4
(compiled 2020.11.27 svn.r5f609507 for Rigaku Oxford Diffraction, GUI svn.r6214)
;
_audit_update_record
;
2025-12-22 deposited with the CCDC.	2026-03-24 downloaded from the CCDC.
;
_cell_angle_alpha 90
_cell_angle_beta 105.8810(10)
_cell_angle_gamma 90
_cell_formula_units_Z 4
_cell_length_a 19.81110(10)
_cell_length_b 19.25680(10)
_cell_length_c 12.00480(10)
_cell_measurement_reflns_used 55576
_cell_measurement_temperature 100(2)
_cell_measurement_theta_max 79.6330
_cell_measurement_theta_min 3.2760
_cell_volume 4405.01(5)
_computing_cell_refinement 'CrysAlisPro 1.171.41.99a (Rigaku OD, 2021)'
_computing_data_collection 'CrysAlisPro 1.171.41.99a (Rigaku OD, 2021)'
_computing_data_reduction 'CrysAlisPro 1.171.41.99a (Rigaku OD, 2021)'
_computing_molecular_graphics 'Olex2 1.3-ac4 (Dolomanov et al., 2009)'
_computing_publication_material 'Olex2 1.3-ac4 (Dolomanov et al., 2009)'
_computing_structure_refinement 'SHELXL 2018/3 (Sheldrick, 2015)'
_computing_structure_solution 'SHELXT 2018/2 (Sheldrick, 2018)'
_diffrn_ambient_environment N~2~
_diffrn_ambient_temperature 100(2)
_diffrn_detector 'Hybrid Pixel Array Detector'
_diffrn_detector_area_resol_mean 10.0000
_diffrn_detector_type HyPix
_diffrn_measured_fraction_theta_full 1.000
_diffrn_measured_fraction_theta_max 0.990
_diffrn_measurement_details
;
List of Runs (angles in degrees, time in seconds):

  # Type    Start    End  Width  t~exp~   \w     \q     \k     \f   Frames
#--------------------------------------------------------------------------
  1  \w    -81.00   2.00   0.50    0.20    --  -47.90 106.00 171.00  166
  2  \w     19.00  85.00   0.50    0.20    --   47.90-106.00  72.00  132
  3  \w    -82.00 -19.00   0.50    0.80    --  -91.75 106.00 171.00  126
  4  \w     42.00 108.00   0.50    0.80    --  113.25-106.00  72.00  132
  5  \w    105.00 178.00   0.50    0.80    --  113.25 106.00 171.00  146
  6  \w   -121.00 -35.00   0.50    0.20    --  -47.90 -37.00-150.00  172
  7  \w   -119.00 -73.00   0.50    0.20    --  -47.90-125.00-120.00   92
  8  \w   -119.00 -73.00   0.50    0.20    --  -47.90-125.00-150.00   92
  9  \w    -63.00  25.00   0.50    0.20    --  -47.90  57.00 150.00  176
 10  \w    -23.00  28.00   0.50    0.20    --  -47.90  19.00  60.00  102
 11  \w   -119.00 -73.00   0.50    0.20    --  -47.90-125.00-180.00   92
 12  \w    -41.00  25.00   0.50    0.20    --  -47.90  37.00 -90.00  132
 13  \w    -23.00  28.00   0.50    0.20    --  -47.90  19.00-150.00  102
 14  \w    -26.00  23.00   0.50    0.20    --   47.90 -19.00   0.00   98
 15  \w     34.00  96.00   0.50    0.20    --   47.90-125.00 150.00  124
 16  \w    -26.00  23.00   0.50    0.20    --   47.90 -19.00  60.00   98
 17  \w    -50.00 -20.00   0.50    0.80    --  -91.75  45.00 120.00   60
 18  \w   -163.00 -77.00   0.50    0.80    --  -91.75 -56.00 -15.00  172
 19  \w   -163.00 -83.00   0.50    0.80    --  -91.75-106.00  72.00  160
 20  \w    -50.00 -20.00   0.50    0.80    --  -91.75  45.00   0.00   60
 21  \w   -163.00 -69.00   0.50    0.80    --  -91.75 -77.00 125.82  188
 22  \w     42.00 111.00   0.50    0.80    --  113.25-125.00 -30.00  138
 23  \w     91.00 178.00   0.50    0.80    --  113.25  77.00 -30.00  174
 24  \w     91.00 178.00   0.50    0.80    --  113.25  77.00 150.00  174
 25  \w    101.00 178.00   0.50    0.80    --  113.25  45.00-150.00  154
 26  \w     43.00  69.00   0.50    0.80    --  113.25-125.00-180.00   52
 27  \w     43.00  68.00   0.50    0.80    --  113.25 -61.00-120.00   50
 28  \w     96.00 140.00   0.50    0.80    --  113.25 125.00-120.00   88
 29  \w     76.00 105.00   0.50    0.80    --  113.25-125.00-180.00   58
 30  \w     79.00 104.00   0.50    0.80    --  113.25 -94.00 -60.00   50
 31  \w     42.00 111.00   0.50    0.80    --  113.25-125.00   0.00  138
 32  \w     42.00  72.00   0.50    0.80    --  113.25 -61.00 150.00   60
 33  \w     63.00  89.00   0.50    0.80    --  113.25 -94.00  30.00   52
 34  \w     42.00  72.00   0.50    0.80    --  113.25 -61.00  30.00   60
 35  \w     44.00 106.00   0.50    0.80    --  113.25 -94.00-120.00  124
 36  \w    138.00 167.00   0.50    0.80    --  113.25  30.00 -30.00   58
 37  \w    144.00 178.00   0.50    0.80    --  113.25  45.00  60.00   68
 38  \w    102.00 134.00   0.50    0.80    --  113.25  45.00  90.00   64
 39  \w    101.00 140.00   0.50    0.80    --  113.25  45.00  60.00   78
 40  \w     42.00 106.00   0.50    0.80    --  113.25 -94.00-180.00  128
 41  \w     92.00 177.00   0.50    0.80    --  113.25  77.00-120.00  170
 42  \w     98.00 129.00   0.50    0.80    --  113.25-149.00-115.91   62
 43  \w     59.00 103.00   0.50    0.80    --  113.25 -94.00-150.00   88
 44  \w     49.00  75.00   0.50    0.80    --  113.25-149.00-115.91   52
 45  \w    152.00 177.00   0.50    0.80    --  113.25  45.00  90.00   50
 46  \w     97.00 176.00   0.50    0.80    --  113.25  61.00  30.00  158
 47  \w    138.00 174.00   0.50    0.80    --  113.25  30.00 150.00   72
 48  \w     78.00 103.00   0.50    0.80    --  113.25 -94.00 -30.00   50
 49  \w     42.00  76.00   0.50    0.80    --  113.25 -94.00 120.00   68
 50  \w     81.00 106.00   0.50    0.80    --  113.25 -94.00 120.00   50
 51  \w     42.00  71.00   0.50    0.80    --  113.25 -61.00-180.00   58
 52  \w     97.00 178.00   0.50    0.80    --  113.25  61.00 -90.00  162
 53  \w     48.00 105.00   0.50    0.80    --  113.25 -94.00   0.00  114
 54  \w     72.00 105.00   0.50    0.80    --  113.25 -94.00  90.00   66
 55  \w     42.00  68.00   0.50    0.80    --  113.25 -94.00  90.00   52
 56  \w    102.00 178.00   0.50    0.80    --  113.25  61.00-150.00  152
 57  \w     74.00  99.00   0.50    0.80    --  113.25 -94.00  60.00   50
 58  \w    148.00 173.00   0.50    0.80    --  113.25  45.00 -60.00   50
 59  \w     46.00  72.00   0.50    0.80    --  113.25 -61.00 120.00   52
 60  \w     43.00  71.00   0.50    0.80    --  113.25 -61.00 -90.00   56
;
_diffrn_measurement_device 'four-circle diffractometer'
_diffrn_measurement_device_type 'XtaLAB Synergy, Dualflex, HyPix'
_diffrn_measurement_method '\w scans'
_diffrn_orient_matrix_type 'CrysAlisPro convention (1999,Acta A55,543-557)'
_diffrn_orient_matrix_UB_11 -0.0065597000
_diffrn_orient_matrix_UB_12 0.0403783000
_diffrn_orient_matrix_UB_13 0.0659389000
_diffrn_orient_matrix_UB_21 0.0343813000
_diffrn_orient_matrix_UB_22 -0.0661985000
_diffrn_orient_matrix_UB_23 0.0445306000
_diffrn_orient_matrix_UB_31 0.1287007000
_diffrn_orient_matrix_UB_32 0.0197584000
_diffrn_orient_matrix_UB_33 0.0144031000
_diffrn_radiation_monochromator mirror
_diffrn_radiation_probe x-ray
_diffrn_radiation_type 'Cu K\a'
_diffrn_radiation_wavelength 1.54184
_diffrn_reflns_av_R_equivalents 0.0489
_diffrn_reflns_av_unetI/netI 0.0240
_diffrn_reflns_Laue_measured_fraction_full 1.000
_diffrn_reflns_Laue_measured_fraction_max 0.990
_diffrn_reflns_limit_h_max 25
_diffrn_reflns_limit_h_min -24
_diffrn_reflns_limit_k_max 24
_diffrn_reflns_limit_k_min -24
_diffrn_reflns_limit_l_max 15
_diffrn_reflns_limit_l_min -13
_diffrn_reflns_number 90358
_diffrn_reflns_point_group_measured_fraction_full 1.000
_diffrn_reflns_point_group_measured_fraction_max 0.990
_diffrn_reflns_theta_full 67.684
_diffrn_reflns_theta_max 80.046
_diffrn_reflns_theta_min 3.263
_diffrn_source 'micro-focus sealed X-ray tube'
_diffrn_source_type 'PhotonJet (Cu) X-ray Source'
_exptl_absorpt_coefficient_mu 4.375
_exptl_absorpt_correction_T_max 1.00000
_exptl_absorpt_correction_T_min 0.88598
_exptl_absorpt_correction_type multi-scan
_exptl_absorpt_process_details
;
CrysAlisPro 1.171.41.99a (Rigaku Oxford Diffraction, 2021)
Empirical absorption correction using spherical harmonics,
implemented in SCALE3 ABSPACK scaling algorithm.
;
_exptl_crystal_colour yellow
_exptl_crystal_colour_primary yellow
_exptl_crystal_density_diffrn 1.628
_exptl_crystal_description block
_exptl_crystal_F_000 2212
_exptl_crystal_size_max 0.14
_exptl_crystal_size_mid 0.1
_exptl_crystal_size_min 0.08
_refine_diff_density_max 0.412
_refine_diff_density_min -0.547
_refine_diff_density_rms 0.061
_refine_ls_extinction_method none
_refine_ls_goodness_of_fit_ref 1.079
_refine_ls_hydrogen_treatment constr
_refine_ls_matrix_type full
_refine_ls_number_parameters 628
_refine_ls_number_reflns 9527
_refine_ls_number_restraints 0
_refine_ls_restrained_S_all 1.079
_refine_ls_R_factor_all 0.0354
_refine_ls_R_factor_gt 0.0337
_refine_ls_shift/su_max 0.001
_refine_ls_shift/su_mean 0.000
_refine_ls_structure_factor_coef Fsqd
_refine_ls_weighting_details 'w=1/[\s^2^(Fo^2^)+(0.0457P)^2^+2.7971P] where P=(Fo^2^+2Fc^2^)/3'
_refine_ls_weighting_scheme calc
_refine_ls_wR_factor_gt 0.0888
_refine_ls_wR_factor_ref 0.0900
_reflns_Friedel_coverage 0.000
_reflns_number_gt 8991
_reflns_number_total 9527
_reflns_threshold_expression 'I > 2\s(I)'
_cod_data_source_file d6dt00398b2.cif
_cod_data_source_block ae5
_cod_depositor_comments 'Adding full bibliography for 7720740--7720741.cif.'
_cod_database_code 7720740
_shelx_shelxl_version_number 2018/3
_chemical_oxdiff_formula 'C20 H20 N2 O2 S Cr'
_chemical_oxdiff_usercomment 'C20 H20 N2 O2 S Cr yelloe block 0.08 0.1 0.14'
_shelx_space_group_comment
;
The symmetry employed for this shelxl refinement is uniquely defined
by the following loop, which should always be used as a source of
symmetry information in preference to the above space-group names.
They are only intended as comments.
;
_shelx_estimated_absorpt_t_max 0.721
_shelx_estimated_absorpt_t_min 0.579
_reflns_odcompleteness_completeness 99.98
_reflns_odcompleteness_iscentric 1
_reflns_odcompleteness_theta 74.08
_olex2_refinement_description
;
1. Fixed Uiso
 At 1.2 times of:
  All C(H) groups
 At 1.5 times of:
  All C(H,H,H) groups
2.a Aromatic/amide H refined with riding coordinates:
 C29(H29), C24(H24), C9(H9), C17(H17), C21(H21), C12(H12), C16(H16), C11(H11),
 C3(H3), C10(H10), C15(H15), C14(H14), C4(H4), C5(H5), C36(H36), C22(H22),
 C26(H26), C27(H27), C34(H34), C2(H2), C23(H23), C33(H33)
2.b Idealised Me refined as rotating group:
 C44(H44A,H44B,H44C), C39(H39A,H39B,H39C), C42(H42A,H42B,H42C), C38(H38A,H38B,
 H38C), C43(H43A,H43B,H43C), C40(H40A,H40B,H40C)
;
_olex2_submission_special_instructions 'No special instructions were received'
_oxdiff_exptl_absorpt_empirical_details
;
Empirical correction (ABSPACK) includes:
- Absorption correction using spherical harmonics
- Frame scaling
;
_oxdiff_exptl_absorpt_empirical_full_max 1.121
_oxdiff_exptl_absorpt_empirical_full_min 0.886

loop_
_space_group_symop_operation_xyz
'x, y, z'
'-x, y+1/2, -z+1/2'
'-x, -y, -z'
'x, -y-1/2, z-1/2'

loop_
_atom_site_label
_atom_site_type_symbol
_atom_site_fract_x
_atom_site_fract_y
_atom_site_fract_z
_atom_site_U_iso_or_equiv
_atom_site_adp_type
_atom_site_occupancy
_atom_site_site_symmetry_order
_atom_site_calc_flag
_atom_site_refinement_flags_posn
_atom_site_refinement_flags_adp
_atom_site_refinement_flags_occupancy
_atom_site_disorder_assembly
_atom_site_disorder_group
Cr1 Cr 0.19220(2) 0.45628(2) 0.36134(2) 0.01272(7) Uani 1 1 d . . . . .
S1A S 0.44788(2) 0.17987(2) 1.00635(3) 0.02025(9) Uani 1 1 d . . . . .
S2A S 0.21112(2) 0.44681(2) 0.85125(3) 0.01923(9) Uani 1 1 d . . . . .
S3A S 0.02180(2) 0.73865(2) 0.23585(3) 0.02217(9) Uani 1 1 d . . . . .
F3A F 0.10171(8) 0.77583(9) 0.43957(11) 0.0615(5) Uani 1 1 d . . . . .
F3B F 0.15271(7) 0.78103(7) 0.30340(14) 0.0524(4) Uani 1 1 d . . . . .
F3C F 0.13619(6) 0.68314(6) 0.37412(10) 0.0324(2) Uani 1 1 d . . . . .
O3A O -0.02048(8) 0.70176(9) 0.29436(16) 0.0489(4) Uani 1 1 d . . . . .
O3B O 0.00206(8) 0.80978(8) 0.21146(13) 0.0396(4) Uani 1 1 d . . . . .
O3C O 0.03931(10) 0.70187(12) 0.14459(15) 0.0634(6) Uani 1 1 d . . . . .
C3A C 0.10701(10) 0.74508(9) 0.34368(16) 0.0260(4) Uani 1 1 d . . . . .
F1A F 0.38208(6) 0.29881(6) 0.95343(11) 0.0389(3) Uani 1 1 d . . . . .
F1B F 0.44349(6) 0.26911(6) 0.83933(9) 0.0342(3) Uani 1 1 d . . . . .
F1C F 0.49499(6) 0.30752(6) 1.00941(10) 0.0361(3) Uani 1 1 d . . . . .
F2A F 0.21263(7) 0.58108(6) 0.88912(12) 0.0389(3) Uani 1 1 d . . . . .
F2B F 0.30526(7) 0.52755(7) 0.98754(11) 0.0440(3) Uani 1 1 d . . . . .
F2C F 0.28961(7) 0.54683(6) 0.80491(11) 0.0368(3) Uani 1 1 d . . . . .
O1A O 0.44112(8) 0.19011(8) 1.12172(12) 0.0346(3) Uani 1 1 d . . . . .
O1B O 0.39050(7) 0.14370(7) 0.92840(11) 0.0269(3) Uani 1 1 d . . . . .
O1C O 0.51684(6) 0.15897(7) 1.00105(12) 0.0300(3) Uani 1 1 d . . . . .
O2A O 0.16353(7) 0.45828(7) 0.73782(11) 0.0260(3) Uani 1 1 d . . . . .
O2B O 0.17747(7) 0.43974(7) 0.94318(11) 0.0279(3) Uani 1 1 d . . . . .
O2C O 0.26661(7) 0.39806(7) 0.85347(12) 0.0296(3) Uani 1 1 d . . . . .
N1 N 0.17103(7) 0.36259(7) 0.42345(11) 0.0165(3) Uani 1 1 d . . . . .
N20 N 0.13191(7) 0.51542(7) 0.43944(11) 0.0151(2) Uani 1 1 d . . . . .
N25 N 0.28193(6) 0.47016(7) 0.49023(11) 0.0142(2) Uani 1 1 d . . . . .
N8 N 0.24121(6) 0.39164(7) 0.27195(11) 0.0160(2) Uani 1 1 d . . . . .
N13 N 0.09742(7) 0.45292(7) 0.23688(11) 0.0161(3) Uani 1 1 d . . . . .
N32 N 0.22868(7) 0.54464(7) 0.30580(11) 0.0156(3) Uani 1 1 d . . . . .
C29 C 0.38710(8) 0.53723(8) 0.55581(13) 0.0164(3) Uani 1 1 d . . . . .
H29 H 0.415387 0.574793 0.543788 0.020 Uiso 1 1 calc R U . . .
C18 C 0.04374(8) 0.48472(8) 0.26649(13) 0.0156(3) Uani 1 1 d . . . . .
C31 C 0.29245(8) 0.56713(8) 0.37162(13) 0.0151(3) Uani 1 1 d . . . . .
C19 C 0.06383(8) 0.52352(8) 0.37658(13) 0.0152(3) Uani 1 1 d . . . . .
C7 C 0.23660(8) 0.32292(8) 0.29467(13) 0.0173(3) Uani 1 1 d . . . . .
C30 C 0.32321(8) 0.52406(8) 0.47592(13) 0.0144(3) Uani 1 1 d . . . . .
C28 C 0.41016(8) 0.49500(8) 0.65480(13) 0.0163(3) Uani 1 1 d . . . . .
C1A C 0.44203(9) 0.26814(9) 0.94878(15) 0.0241(3) Uani 1 1 d . . . . .
C24 C 0.01835(8) 0.56643(8) 0.41382(14) 0.0190(3) Uani 1 1 d . . . . .
H24 H -0.028914 0.571728 0.368763 0.023 Uiso 1 1 calc R U . . .
C9 C 0.27791(8) 0.41088(9) 0.19785(13) 0.0189(3) Uani 1 1 d . . . . .
H9 H 0.280758 0.458842 0.181153 0.023 Uiso 1 1 calc R U . . .
C17 C -0.02475(8) 0.48026(9) 0.19656(14) 0.0207(3) Uani 1 1 d . . . . .
H17 H -0.061784 0.503511 0.217470 0.025 Uiso 1 1 calc R U . . .
C21 C 0.15492(9) 0.54950(8) 0.54027(14) 0.0184(3) Uani 1 1 d . . . . .
H21 H 0.202343 0.543716 0.584285 0.022 Uiso 1 1 calc R U . . .
C12 C 0.27013(9) 0.27304(9) 0.24563(15) 0.0225(3) Uani 1 1 d . . . . .
H12 H 0.266821 0.225265 0.263160 0.027 Uiso 1 1 calc R U . . .
C16 C -0.03817(9) 0.44126(10) 0.09559(15) 0.0238(3) Uani 1 1 d . . . . .
H16 H -0.084881 0.436443 0.047931 0.029 Uiso 1 1 calc R U . . .
C11 C 0.30857(9) 0.29385(10) 0.17061(15) 0.0245(3) Uani 1 1 d . . . . .
H11 H 0.332522 0.260497 0.137213 0.029 Uiso 1 1 calc R U . . .
C3 C 0.11844(9) 0.28626(10) 0.53257(16) 0.0260(4) Uani 1 1 d . . . . .
H3 H 0.093242 0.279973 0.588731 0.031 Uiso 1 1 calc R U . . .
C10 C 0.31166(9) 0.36341(10) 0.14503(14) 0.0235(3) Uani 1 1 d . . . . .
H10 H 0.336530 0.378483 0.092072 0.028 Uiso 1 1 calc R U . . .
C2A C 0.25724(10) 0.52979(9) 0.88500(16) 0.0252(3) Uani 1 1 d . . . . .
C41 C 0.48154(8) 0.50798(9) 0.74130(14) 0.0195(3) Uani 1 1 d . . . . .
C15 C 0.01652(9) 0.40947(10) 0.06454(15) 0.0250(3) Uani 1 1 d . . . . .
H15 H 0.008210 0.383159 -0.004844 0.030 Uiso 1 1 calc R U . . .
C44 C 0.53860(9) 0.49803(9) 0.67811(15) 0.0237(3) Uani 1 1 d . . . . .
H44A H 0.584977 0.503147 0.733382 0.036 Uiso 1 1 calc R U . . .
H44B H 0.532842 0.533043 0.616978 0.036 Uiso 1 1 calc R U . . .
H44C H 0.534395 0.451546 0.643655 0.036 Uiso 1 1 calc R U . . .
C14 C 0.08368(9) 0.41690(9) 0.13698(14) 0.0226(3) Uani 1 1 d . . . . .
H14 H 0.121588 0.395776 0.115442 0.027 Uiso 1 1 calc R U . . .
C39 C 0.33989(10) 0.77968(9) 0.32070(17) 0.0285(4) Uani 1 1 d . . . . .
H39A H 0.296689 0.790490 0.341961 0.043 Uiso 1 1 calc R U . . .
H39B H 0.360769 0.822748 0.301990 0.043 Uiso 1 1 calc R U . . .
H39C H 0.373132 0.756558 0.385758 0.043 Uiso 1 1 calc R U . . .
C37 C 0.32274(9) 0.73141(9) 0.21465(15) 0.0221(3) Uani 1 1 d . . . . .
C4 C 0.13955(10) 0.23002(10) 0.47934(17) 0.0295(4) Uani 1 1 d . . . . .
H4 H 0.127111 0.184367 0.496288 0.035 Uiso 1 1 calc R U . . .
C42 C 0.49517(10) 0.45713(10) 0.84341(16) 0.0282(4) Uani 1 1 d . . . . .
H42A H 0.494926 0.409482 0.814650 0.042 Uiso 1 1 calc R U . . .
H42B H 0.458351 0.462256 0.883188 0.042 Uiso 1 1 calc R U . . .
H42C H 0.540944 0.467180 0.897636 0.042 Uiso 1 1 calc R U . . .
C5 C 0.17877(9) 0.23983(9) 0.40140(16) 0.0258(4) Uani 1 1 d . . . . .
H5 H 0.194689 0.201181 0.366398 0.031 Uiso 1 1 calc R U . . .
C38 C 0.39082(10) 0.71120(10) 0.18457(17) 0.0291(4) Uani 1 1 d . . . . .
H38A H 0.412695 0.752914 0.163117 0.044 Uiso 1 1 calc R U . . .
H38B H 0.379919 0.678542 0.119474 0.044 Uiso 1 1 calc R U . . .
H38C H 0.423218 0.689271 0.251949 0.044 Uiso 1 1 calc R U . . .
C43 C 0.48419(9) 0.58267(10) 0.78718(17) 0.0286(4) Uani 1 1 d . . . . .
H43A H 0.529801 0.591001 0.843055 0.043 Uiso 1 1 calc R U . . .
H43B H 0.446753 0.589317 0.825221 0.043 Uiso 1 1 calc R U . . .
H43C H 0.477713 0.615362 0.722538 0.043 Uiso 1 1 calc R U . . .
C40 C 0.27445(10) 0.76980(10) 0.11120(18) 0.0302(4) Uani 1 1 d . . . . .
H40A H 0.230465 0.781910 0.128936 0.045 Uiso 1 1 calc R U . . .
H40B H 0.264358 0.739759 0.042727 0.045 Uiso 1 1 calc R U . . .
H40C H 0.297665 0.812261 0.095853 0.045 Uiso 1 1 calc R U . . .
C35 C 0.28869(8) 0.66562(8) 0.24476(14) 0.0177(3) Uani 1 1 d . . . . .
C36 C 0.32327(8) 0.62623(8) 0.34239(13) 0.0167(3) Uani 1 1 d . . . . .
H36 H 0.368156 0.640385 0.388560 0.020 Uiso 1 1 calc R U . . .
C22 C 0.11161(9) 0.59292(9) 0.58222(14) 0.0207(3) Uani 1 1 d . . . . .
H22 H 0.129084 0.616278 0.654059 0.025 Uiso 1 1 calc R U . . .
C26 C 0.30361(8) 0.43043(8) 0.58526(13) 0.0173(3) Uani 1 1 d . . . . .
H26 H 0.274642 0.393031 0.595613 0.021 Uiso 1 1 calc R U . . .
C27 C 0.36624(8) 0.44165(8) 0.66858(13) 0.0180(3) Uani 1 1 d . . . . .
H27 H 0.379186 0.412818 0.735258 0.022 Uiso 1 1 calc R U . . .
C6 C 0.19443(8) 0.30678(8) 0.37526(14) 0.0185(3) Uani 1 1 d . . . . .
C34 C 0.22305(9) 0.64197(9) 0.18015(14) 0.0208(3) Uani 1 1 d . . . . .
H34 H 0.197550 0.667077 0.113844 0.025 Uiso 1 1 calc R U . . .
C2 C 0.13494(8) 0.35209(9) 0.50195(14) 0.0209(3) Uani 1 1 d . . . . .
H2 H 0.120286 0.391197 0.537583 0.025 Uiso 1 1 calc R U . . .
C23 C 0.04288(9) 0.60170(9) 0.51820(14) 0.0210(3) Uani 1 1 d . . . . .
H23 H 0.012548 0.631557 0.545134 0.025 Uiso 1 1 calc R U . . .
C33 C 0.19529(8) 0.58219(9) 0.21264(14) 0.0202(3) Uani 1 1 d . . . . .
H33 H 0.150644 0.566848 0.167276 0.024 Uiso 1 1 calc R U . . .

loop_
_atom_site_aniso_label
_atom_site_aniso_U_11
_atom_site_aniso_U_22
_atom_site_aniso_U_33
_atom_site_aniso_U_23
_atom_site_aniso_U_13
_atom_site_aniso_U_12
Cr1 0.00994(12) 0.01354(12) 0.01387(12) -0.00152(8) 0.00191(9) -0.00003(8)
S1A 0.01763(18) 0.02086(19) 0.02070(19) 0.00159(14) 0.00261(14) 0.00179(14)
S2A 0.01725(18) 0.01654(18) 0.0245(2) 0.00449(14) 0.00668(15) 0.00275(14)
S3A 0.02465(19) 0.0230(2) 0.01844(18) -0.00127(14) 0.00510(15) -0.00514(15)
F3A 0.0615(9) 0.0778(11) 0.0300(7) -0.0267(7) -0.0133(6) 0.0345(8)
F3B 0.0315(6) 0.0424(7) 0.0745(10) 0.0247(7) -0.0003(6) -0.0157(5)
F3C 0.0278(5) 0.0262(5) 0.0442(6) 0.0074(5) 0.0118(5) 0.0043(4)
O3A 0.0244(7) 0.0552(10) 0.0679(11) 0.0386(9) 0.0139(7) 0.0029(7)
O3B 0.0432(8) 0.0280(7) 0.0365(8) 0.0111(6) -0.0077(6) -0.0035(6)
O3C 0.0470(10) 0.0998(16) 0.0394(9) -0.0408(10) 0.0050(8) 0.0045(10)
C3A 0.0300(9) 0.0203(8) 0.0254(9) -0.0012(6) 0.0037(7) -0.0013(7)
F1A 0.0336(6) 0.0346(6) 0.0455(7) -0.0009(5) 0.0059(5) 0.0174(5)
F1B 0.0402(6) 0.0361(6) 0.0254(5) 0.0065(5) 0.0076(5) -0.0068(5)
F1C 0.0377(6) 0.0243(5) 0.0387(6) -0.0036(5) -0.0023(5) -0.0056(5)
F2A 0.0447(7) 0.0214(5) 0.0540(7) -0.0068(5) 0.0193(6) 0.0046(5)
F2B 0.0355(6) 0.0498(8) 0.0390(7) -0.0059(6) -0.0029(5) -0.0106(6)
F2C 0.0451(7) 0.0254(6) 0.0482(7) -0.0034(5) 0.0266(6) -0.0114(5)
O1A 0.0386(8) 0.0407(8) 0.0246(7) 0.0017(6) 0.0088(6) -0.0040(6)
O1B 0.0224(6) 0.0266(6) 0.0281(6) 0.0024(5) 0.0007(5) -0.0026(5)
O1C 0.0188(6) 0.0266(6) 0.0411(7) -0.0030(5) 0.0021(5) 0.0056(5)
O2A 0.0242(6) 0.0283(7) 0.0244(6) 0.0012(5) 0.0050(5) 0.0002(5)
O2B 0.0244(6) 0.0333(7) 0.0278(6) 0.0086(5) 0.0103(5) 0.0016(5)
O2C 0.0244(6) 0.0190(6) 0.0479(8) 0.0066(5) 0.0143(6) 0.0072(5)
N1 0.0114(6) 0.0179(6) 0.0190(6) -0.0002(5) 0.0021(5) -0.0017(5)
N20 0.0144(6) 0.0149(6) 0.0160(6) 0.0000(5) 0.0041(5) 0.0014(5)
N25 0.0116(6) 0.0156(6) 0.0147(6) -0.0008(5) 0.0022(5) 0.0009(5)
N8 0.0118(6) 0.0180(6) 0.0170(6) -0.0021(5) 0.0022(5) 0.0015(5)
N13 0.0126(6) 0.0180(6) 0.0168(6) -0.0014(5) 0.0025(5) 0.0009(5)
N32 0.0141(6) 0.0158(6) 0.0162(6) 0.0000(5) 0.0031(5) 0.0003(5)
C29 0.0136(7) 0.0164(7) 0.0182(7) -0.0015(6) 0.0025(6) 0.0000(5)
C18 0.0141(7) 0.0152(7) 0.0172(7) 0.0021(6) 0.0037(6) 0.0009(5)
C31 0.0128(6) 0.0165(7) 0.0153(7) -0.0025(6) 0.0028(5) 0.0009(5)
C19 0.0140(7) 0.0153(7) 0.0168(7) 0.0034(6) 0.0050(5) 0.0008(5)
C7 0.0137(7) 0.0177(7) 0.0178(7) -0.0020(6) -0.0001(6) 0.0009(6)
C30 0.0123(6) 0.0154(7) 0.0158(7) -0.0011(5) 0.0043(5) 0.0006(5)
C28 0.0130(7) 0.0192(7) 0.0159(7) -0.0035(6) 0.0027(5) 0.0027(6)
C1A 0.0219(8) 0.0234(8) 0.0248(8) -0.0004(7) 0.0027(6) 0.0025(6)
C24 0.0167(7) 0.0191(7) 0.0222(8) 0.0014(6) 0.0071(6) 0.0026(6)
C9 0.0151(7) 0.0239(8) 0.0173(7) -0.0005(6) 0.0039(6) 0.0000(6)
C17 0.0138(7) 0.0271(8) 0.0207(8) 0.0006(6) 0.0037(6) 0.0022(6)
C21 0.0191(7) 0.0188(7) 0.0160(7) -0.0008(6) 0.0029(6) 0.0007(6)
C12 0.0205(8) 0.0207(8) 0.0226(8) -0.0045(6) -0.0005(6) 0.0042(6)
C16 0.0150(7) 0.0310(9) 0.0217(8) -0.0006(7) -0.0011(6) -0.0026(6)
C11 0.0190(8) 0.0304(9) 0.0218(8) -0.0074(7) 0.0020(6) 0.0073(7)
C3 0.0170(7) 0.0335(10) 0.0265(8) 0.0108(7) 0.0041(6) -0.0013(7)
C10 0.0172(7) 0.0348(9) 0.0180(8) -0.0022(6) 0.0042(6) 0.0023(6)
C2A 0.0254(8) 0.0229(8) 0.0282(9) -0.0015(7) 0.0087(7) -0.0008(7)
C41 0.0144(7) 0.0226(8) 0.0183(7) -0.0027(6) -0.0009(6) 0.0008(6)
C15 0.0219(8) 0.0294(9) 0.0204(8) -0.0075(7) 0.0002(6) -0.0002(7)
C44 0.0155(7) 0.0262(8) 0.0279(8) -0.0035(7) 0.0034(6) 0.0011(6)
C14 0.0178(7) 0.0282(9) 0.0200(8) -0.0077(6) 0.0022(6) 0.0024(6)
C39 0.0280(9) 0.0183(8) 0.0379(10) 0.0009(7) 0.0069(8) -0.0039(7)
C37 0.0179(7) 0.0210(8) 0.0268(8) 0.0071(6) 0.0052(6) -0.0004(6)
C4 0.0258(9) 0.0238(9) 0.0358(10) 0.0116(7) 0.0030(7) -0.0024(7)
C42 0.0207(8) 0.0376(10) 0.0212(8) 0.0039(7) -0.0030(7) 0.0003(7)
C5 0.0253(8) 0.0184(8) 0.0310(9) 0.0034(7) 0.0030(7) 0.0017(6)
C38 0.0233(8) 0.0316(9) 0.0353(10) 0.0108(8) 0.0127(7) 0.0025(7)
C43 0.0218(8) 0.0271(9) 0.0310(9) -0.0113(7) -0.0028(7) 0.0028(7)
C40 0.0247(8) 0.0277(9) 0.0365(10) 0.0156(8) 0.0053(7) 0.0007(7)
C35 0.0168(7) 0.0163(7) 0.0210(7) 0.0007(6) 0.0067(6) 0.0015(6)
C36 0.0138(7) 0.0165(7) 0.0191(7) -0.0004(6) 0.0031(6) 0.0006(5)
C22 0.0257(8) 0.0192(8) 0.0180(7) -0.0023(6) 0.0074(6) -0.0001(6)
C26 0.0158(7) 0.0178(7) 0.0174(7) 0.0016(6) 0.0032(6) 0.0002(6)
C27 0.0171(7) 0.0198(7) 0.0160(7) 0.0013(6) 0.0030(6) 0.0035(6)
C6 0.0148(7) 0.0181(8) 0.0195(7) -0.0011(6) -0.0005(6) 0.0004(6)
C34 0.0191(8) 0.0222(8) 0.0190(7) 0.0045(6) 0.0015(6) 0.0024(6)
C2 0.0136(7) 0.0272(8) 0.0218(8) 0.0029(6) 0.0049(6) -0.0005(6)
C23 0.0223(8) 0.0191(7) 0.0238(8) -0.0003(6) 0.0103(6) 0.0033(6)
C33 0.0168(7) 0.0226(8) 0.0179(7) 0.0020(6) -0.0008(6) -0.0010(6)

loop_
_atom_type_symbol
_atom_type_description
_atom_type_scat_dispersion_real
_atom_type_scat_dispersion_imag
_atom_type_scat_source
C C 0.0181 0.0091 'International Tables Vol C Tables 4.2.6.8 and 6.1.1.4'
H H 0.0000 0.0000 'International Tables Vol C Tables 4.2.6.8 and 6.1.1.4'
Cr Cr -0.1635 2.4439 'International Tables Vol C Tables 4.2.6.8 and 6.1.1.4'
F F 0.0727 0.0534 'International Tables Vol C Tables 4.2.6.8 and 6.1.1.4'
N N 0.0311 0.0180 'International Tables Vol C Tables 4.2.6.8 and 6.1.1.4'
O O 0.0492 0.0322 'International Tables Vol C Tables 4.2.6.8 and 6.1.1.4'
S S 0.3331 0.5567 'International Tables Vol C Tables 4.2.6.8 and 6.1.1.4'

loop_
_geom_angle_atom_site_label_1
_geom_angle_atom_site_label_2
_geom_angle_atom_site_label_3
_geom_angle
_geom_angle_site_symmetry_1
_geom_angle_site_symmetry_3
_geom_angle_publ_flag
N1 Cr1 N20 96.91(5) . . ?
N1 Cr1 N8 80.13(5) . . ?
N1 Cr1 N13 89.98(5) . . ?
N20 Cr1 N13 79.60(5) . . ?
N25 Cr1 N1 93.59(5) . . ?
N25 Cr1 N20 94.38(5) . . ?
N25 Cr1 N8 92.15(5) . . ?
N25 Cr1 N13 173.35(5) . . ?
N25 Cr1 N32 79.85(5) . . ?
N8 Cr1 N20 172.99(5) . . ?
N8 Cr1 N13 93.99(5) . . ?
N32 Cr1 N1 171.28(5) . . ?
N32 Cr1 N20 89.36(5) . . ?
N32 Cr1 N8 94.29(5) . . ?
N32 Cr1 N13 97.12(5) . . ?
O1A S1A O1C 114.76(9) . . ?
O1A S1A C1A 102.90(9) . . ?
O1B S1A O1A 115.25(8) . . ?
O1B S1A O1C 115.19(8) . . ?
O1B S1A C1A 104.32(8) . . ?
O1C S1A C1A 101.87(8) . . ?
O2A S2A C2A 103.45(8) . . ?
O2B S2A O2A 114.58(8) . . ?
O2B S2A C2A 102.72(8) . . ?
O2C S2A O2A 114.50(8) . . ?
O2C S2A O2B 115.74(8) . . ?
O2C S2A C2A 103.46(8) . . ?
O3A S3A O3B 114.45(10) . . ?
O3A S3A O3C 115.57(13) . . ?
O3A S3A C3A 103.80(9) . . ?
O3B S3A C3A 103.15(8) . . ?
O3C S3A O3B 115.37(12) . . ?
O3C S3A C3A 101.90(10) . . ?
F3A C3A S3A 111.61(14) . . ?
F3A C3A F3B 107.88(17) . . ?
F3A C3A F3C 107.07(15) . . ?
F3B C3A S3A 111.46(13) . . ?
F3B C3A F3C 106.14(15) . . ?
F3C C3A S3A 112.38(12) . . ?
C6 N1 Cr1 114.54(11) . . ?
C2 N1 Cr1 126.24(11) . . ?
C2 N1 C6 119.18(14) . . ?
C19 N20 Cr1 114.96(10) . . ?
C21 N20 Cr1 125.91(11) . . ?
C21 N20 C19 118.96(13) . . ?
C30 N25 Cr1 115.80(10) . . ?
C26 N25 Cr1 125.61(11) . . ?
C26 N25 C30 118.57(13) . . ?
C7 N8 Cr1 114.72(10) . . ?
C9 N8 Cr1 126.65(11) . . ?
C9 N8 C7 118.60(14) . . ?
C18 N13 Cr1 114.90(10) . . ?
C14 N13 Cr1 125.80(11) . . ?
C14 N13 C18 118.94(13) . . ?
C31 N32 Cr1 115.60(10) . . ?
C33 N32 Cr1 125.84(11) . . ?
C33 N32 C31 118.56(14) . . ?
C30 C29 C28 120.13(14) . . ?
N13 C18 C19 115.15(13) . . ?
N13 C18 C17 121.34(14) . . ?
C17 C18 C19 123.52(14) . . ?
N32 C31 C30 114.33(13) . . ?
N32 C31 C36 121.19(14) . . ?
C36 C31 C30 124.46(13) . . ?
N20 C19 C18 114.95(13) . . ?
N20 C19 C24 121.52(14) . . ?
C24 C19 C18 123.51(14) . . ?
N8 C7 C12 121.52(15) . . ?
N8 C7 C6 114.72(14) . . ?
C12 C7 C6 123.76(15) . . ?
N25 C30 C29 121.23(14) . . ?
N25 C30 C31 114.20(13) . . ?
C29 C30 C31 124.54(14) . . ?
C29 C28 C41 120.32(14) . . ?
C27 C28 C29 117.35(14) . . ?
C27 C28 C41 122.32(14) . . ?
F1A C1A S1A 111.06(13) . . ?
F1B C1A S1A 111.88(12) . . ?
F1B C1A F1A 107.19(14) . . ?
F1B C1A F1C 107.80(15) . . ?
F1C C1A S1A 111.27(12) . . ?
F1C C1A F1A 107.43(15) . . ?
C19 C24 C23 119.00(15) . . ?
N8 C9 C10 122.47(16) . . ?
C16 C17 C18 118.88(15) . . ?
N20 C21 C22 122.05(15) . . ?
C7 C12 C11 119.14(16) . . ?
C15 C16 C17 119.89(15) . . ?
C10 C11 C12 119.37(16) . . ?
C4 C3 C2 118.20(16) . . ?
C11 C10 C9 118.87(16) . . ?
F2A C2A S2A 111.03(13) . . ?
F2B C2A S2A 111.26(13) . . ?
F2B C2A F2A 107.56(15) . . ?
F2C C2A S2A 111.37(12) . . ?
F2C C2A F2A 107.35(15) . . ?
F2C C2A F2B 108.10(15) . . ?
C28 C41 C44 108.24(13) . . ?
C28 C41 C42 111.49(14) . . ?
C28 C41 C43 109.34(13) . . ?
C42 C41 C44 108.82(14) . . ?
C42 C41 C43 109.27(15) . . ?
C43 C41 C44 109.66(14) . . ?
C16 C15 C14 118.36(16) . . ?
N13 C14 C15 122.56(15) . . ?
C39 C37 C38 109.76(15) . . ?
C40 C37 C39 109.06(15) . . ?
C40 C37 C38 108.93(15) . . ?
C35 C37 C39 108.54(14) . . ?
C35 C37 C38 108.58(14) . . ?
C35 C37 C40 111.96(14) . . ?
C3 C4 C5 120.26(17) . . ?
C6 C5 C4 118.92(17) . . ?
C36 C35 C37 119.95(14) . . ?
C34 C35 C37 123.01(14) . . ?
C34 C35 C36 117.03(14) . . ?
C31 C36 C35 120.49(14) . . ?
C23 C22 C21 119.08(15) . . ?
N25 C26 C27 122.76(15) . . ?
C26 C27 C28 119.92(14) . . ?
N1 C6 C7 115.64(14) . . ?
N1 C6 C5 121.10(15) . . ?
C5 C6 C7 123.26(15) . . ?
C33 C34 C35 119.92(15) . . ?
N1 C2 C3 122.24(16) . . ?
C22 C23 C24 119.39(15) . . ?
N32 C33 C34 122.79(15) . . ?

loop_
_geom_bond_atom_site_label_1
_geom_bond_atom_site_label_2
_geom_bond_distance
_geom_bond_site_symmetry_2
_geom_bond_publ_flag
Cr1 N1 2.0392(13) . ?
Cr1 N20 2.0532(13) . ?
Cr1 N25 2.0299(13) . ?
Cr1 N8 2.0527(13) . ?
Cr1 N13 2.0559(13) . ?
Cr1 N32 2.0312(13) . ?
S1A O1A 1.4410(14) . ?
S1A O1B 1.4390(13) . ?
S1A O1C 1.4423(13) . ?
S1A C1A 1.8267(19) . ?
S2A O2A 1.4455(13) . ?
S2A O2B 1.4434(13) . ?
S2A O2C 1.4402(12) . ?
S2A C2A 1.8301(19) . ?
S3A O3A 1.4218(15) . ?
S3A O3B 1.4324(15) . ?
S3A O3C 1.4250(16) . ?
S3A C3A 1.8288(19) . ?
F3A C3A 1.324(2) . ?
F3B C3A 1.331(2) . ?
F3C C3A 1.332(2) . ?
F1A C1A 1.341(2) . ?
F1B C1A 1.322(2) . ?
F1C C1A 1.337(2) . ?
F2A C2A 1.335(2) . ?
F2B C2A 1.335(2) . ?
F2C C2A 1.335(2) . ?
N1 C6 1.361(2) . ?
N1 C2 1.345(2) . ?
N20 C19 1.3622(19) . ?
N20 C21 1.342(2) . ?
N25 C30 1.361(2) . ?
N25 C26 1.343(2) . ?
N8 C7 1.359(2) . ?
N8 C9 1.346(2) . ?
N13 C18 1.356(2) . ?
N13 C14 1.347(2) . ?
N32 C31 1.3644(19) . ?
N32 C33 1.344(2) . ?
C29 C30 1.386(2) . ?
C29 C28 1.409(2) . ?
C18 C19 1.475(2) . ?
C18 C17 1.389(2) . ?
C31 C30 1.486(2) . ?
C31 C36 1.382(2) . ?
C19 C24 1.384(2) . ?
C7 C12 1.387(2) . ?
C7 C6 1.474(2) . ?
C28 C41 1.529(2) . ?
C28 C27 1.385(2) . ?
C24 C23 1.391(2) . ?
C9 C10 1.385(2) . ?
C17 C16 1.388(2) . ?
C21 C22 1.388(2) . ?
C12 C11 1.388(3) . ?
C16 C15 1.382(2) . ?
C11 C10 1.379(3) . ?
C3 C4 1.379(3) . ?
C3 C2 1.384(2) . ?
C41 C44 1.536(2) . ?
C41 C42 1.534(2) . ?
C41 C43 1.536(2) . ?
C15 C14 1.383(2) . ?
C39 C37 1.537(3) . ?
C37 C38 1.539(2) . ?
C37 C40 1.534(2) . ?
C37 C35 1.525(2) . ?
C4 C5 1.383(3) . ?
C5 C6 1.382(2) . ?
C35 C36 1.407(2) . ?
C35 C34 1.396(2) . ?
C22 C23 1.379(2) . ?
C26 C27 1.381(2) . ?
C34 C33 1.377(2) . ?
